data_2206139
loop_
_publ_author_name
'Imhof, Wolfgang'
'Garms, Stefan'

_publ_section_title Tricarbonyl[\h^4^-2-phenyl-4-(3-phenylallylidene)-4<i>H</i>-oxazol-5-one]iron(0)
_journal_issue 7
_journal_name_full 'Acta Crystallographica Section E'
_journal_page_first m1413
_journal_page_last m1415
_journal_paper_doi 10.1107/S1600536805019483
_journal_volume 61
_journal_year 2005
_chemical_formula_iupac '[Fe (C18 H13 N O2) (C O)3]'
_chemical_formula_moiety 'C21 H13 Fe N O5'
_chemical_formula_sum 'C21 H13 Fe N O5'
_chemical_formula_weight 415.17
_chemical_name_systematic
;
Tricarbonyl[\h^4^-2-phenyl-4-(3-phenylallylidene)-4H-oxazol-5-onato]iron
;
_space_group_IT_number 2
_symmetry_cell_setting triclinic
_symmetry_space_group_name_Hall '-P 1'
_symmetry_space_group_name_H-M 'P -1'
_atom_sites_solution_hydrogens difmap
_atom_sites_solution_primary direct
_atom_sites_solution_secondary difmap
_cell_angle_alpha 71.20(3)
_cell_angle_beta 88.61(4)
_cell_angle_gamma 69.86(4)
_cell_formula_units_Z 2
_cell_length_a 8.8352(4)
_cell_length_b 10.0584(7)
_cell_length_c 11.4944(8)
_cell_measurement_reflns_used 3311
_cell_measurement_temperature 173(2)
_cell_measurement_theta_max 27.49
_cell_measurement_theta_min 1.88
_cell_volume 903.5(3)
_computing_cell_refinement 'DENZO (Otwinowski & Minor, 1997)'
_computing_data_collection 'COLLECT (Nonius, 1998)'
_computing_data_reduction DENZO
_computing_molecular_graphics 'XP (Siemens, 1990)'
_computing_publication_material XP
_computing_structure_refinement 'SHELXL97 (Sheldrick, 1997)'
_computing_structure_solution 'SHELXS97 (Sheldrick, 1990)'
_diffrn_ambient_temperature 173(2)
_diffrn_measured_fraction_theta_full 0.976
_diffrn_measured_fraction_theta_max 0.976
_diffrn_measurement_device_type 'Nonius KappaCCD'
_diffrn_measurement_method \w
_diffrn_radiation_monochromator graphite
_diffrn_radiation_source 'fine-focus sealed tube'
_diffrn_radiation_type MoK\a
_diffrn_radiation_wavelength 0.71073
_diffrn_reflns_av_R_equivalents 0.0394
_diffrn_reflns_av_sigmaI/netI 0.0582
_diffrn_reflns_limit_h_max 11
_diffrn_reflns_limit_h_min -10
_diffrn_reflns_limit_k_max 13
_diffrn_reflns_limit_k_min -13
_diffrn_reflns_limit_l_max 14
_diffrn_reflns_limit_l_min -14
_diffrn_reflns_number 6679
_diffrn_reflns_theta_full 27.49
_diffrn_reflns_theta_max 27.49
_diffrn_reflns_theta_min 1.88
_diffrn_standards_decay_% 0
_diffrn_standards_interval_time 0
_diffrn_standards_number 0
_exptl_absorpt_coefficient_mu 0.868
_exptl_absorpt_correction_type none
_exptl_crystal_colour orange
_exptl_crystal_density_diffrn 1.526
_exptl_crystal_density_method 'not measured'
_exptl_crystal_description cuboid
_exptl_crystal_F_000 424
_exptl_crystal_size_max 0.2
_exptl_crystal_size_mid 0.2
_exptl_crystal_size_min 0.1
_refine_diff_density_max 0.309
_refine_diff_density_min -0.459
_refine_ls_extinction_method none
_refine_ls_goodness_of_fit_ref 1.041
_refine_ls_hydrogen_treatment refall
_refine_ls_matrix_type full
_refine_ls_number_parameters 305
_refine_ls_number_reflns 4041
_refine_ls_number_restraints 0
_refine_ls_restrained_S_all 1.041
_refine_ls_R_factor_all 0.0533
_refine_ls_R_factor_gt 0.0393
_refine_ls_shift/su_max 0.000
_refine_ls_shift/su_mean 0.000
_refine_ls_structure_factor_coef Fsqd
_refine_ls_weighting_details 'w = 1/[\s^2^(Fo^2^)+(0.0485P)^2^+0.1046P] where P = (Fo^2^+2Fc^2^)/3'
_refine_ls_weighting_scheme calc
_refine_ls_wR_factor_gt 0.0911
_refine_ls_wR_factor_ref 0.0974
_reflns_number_gt 3311
_reflns_number_total 4041
_reflns_threshold_expression I>2\s(I)
_cod_data_source_file bt6683.cif
_cod_data_source_block 2
_cod_database_code 2206139
_cod_database_fobs_code 2206139

loop_
_symmetry_equiv_pos_as_xyz
'x, y, z'
'-x, -y, -z'

loop_
_atom_site_label
_atom_site_fract_x
_atom_site_fract_y
_atom_site_fract_z
_atom_site_U_iso_or_equiv
_atom_site_adp_type
_atom_site_calc_flag
_atom_site_occupancy
_atom_site_type_symbol
Fe1 0.23819(3) 0.16475(3) 0.10021(3) 0.02457(11) Uani d 1 Fe
C1 -0.3281(3) 0.4673(3) -0.2164(2) 0.0346(5) Uani d 1 C
H1 -0.315(3) 0.408(3) -0.132(3) 0.050(7) Uiso d 1 H
C2 -0.4794(3) 0.5611(3) -0.2769(3) 0.0463(6) Uani d 1 C
H2 -0.563(4) 0.563(3) -0.237(3) 0.058(8) Uiso d 1 H
C3 -0.4940(3) 0.6505(3) -0.3991(3) 0.0477(6) Uani d 1 C
H3 -0.603(3) 0.724(3) -0.435(3) 0.063(9) Uiso d 1 H
C4 -0.3585(3) 0.6454(3) -0.4623(2) 0.0461(6) Uani d 1 C
H4 -0.370(3) 0.706(3) -0.543(3) 0.053(8) Uiso d 1 H
C5 -0.2069(3) 0.5522(3) -0.4028(2) 0.0365(5) Uani d 1 C
H5 -0.113(3) 0.548(3) -0.451(2) 0.046(7) Uiso d 1 H
C6 -0.1911(2) 0.4625(2) -0.28012(18) 0.0271(4) Uani d 1 C
C7 -0.0325(2) 0.3599(2) -0.21549(18) 0.0261(4) Uani d 1 C
N1 -0.00427(19) 0.25347(18) -0.11239(15) 0.0255(4) Uani d 1 N
C8 0.2348(2) 0.2757(2) -0.19184(19) 0.0308(5) Uani d 1 C
O1 0.10239(16) 0.38125(16) -0.27242(13) 0.0311(3) Uani d 1 O
O2 0.37171(18) 0.26041(19) -0.21447(15) 0.0407(4) Uani d 1 O
C9 0.1680(2) 0.1938(2) -0.08442(18) 0.0271(4) Uani d 1 C
C10 0.2675(2) 0.0427(2) -0.01489(19) 0.0280(4) Uani d 1 C
H10 0.362(3) 0.002(3) -0.040(2) 0.029(6) Uiso d 1 H
C11 0.2222(2) -0.0360(2) 0.0960(2) 0.0284(4) Uani d 1 C
H11 0.292(3) -0.124(3) 0.140(2) 0.032(6) Uiso d 1 H
C12 0.0749(2) 0.0345(2) 0.13881(19) 0.0263(4) Uani d 1 C
H12 -0.008(2) 0.102(2) 0.0785(19) 0.018(5) Uiso d 1 H
C13 0.0259(2) -0.0276(2) 0.26175(19) 0.0270(4) Uani d 1 C
C14 0.1295(3) -0.1500(2) 0.3568(2) 0.0304(4) Uani d 1 C
H14 0.229(3) -0.195(3) 0.347(2) 0.037(6) Uiso d 1 H
C15 0.0733(3) -0.2072(3) 0.4683(2) 0.0362(5) Uani d 1 C
H15 0.143(3) -0.293(3) 0.528(2) 0.044(7) Uiso d 1 H
C16 -0.0860(3) -0.1416(3) 0.4882(2) 0.0397(5) Uani d 1 C
H16 -0.123(3) -0.183(3) 0.575(3) 0.056(8) Uiso d 1 H
C17 -0.1902(3) -0.0202(3) 0.3963(2) 0.0404(5) Uani d 1 C
H17 -0.301(3) 0.026(3) 0.408(2) 0.050(7) Uiso d 1 H
C18 -0.1347(3) 0.0359(3) 0.2837(2) 0.0335(5) Uani d 1 C
H18 -0.201(3) 0.116(3) 0.221(2) 0.040(7) Uiso d 1 H
C19 0.3430(2) 0.0771(2) 0.2529(2) 0.0312(5) Uani d 1 C
O3 0.41067(19) 0.0206(2) 0.34959(15) 0.0456(4) Uani d 1 O
C20 0.0667(3) 0.3146(2) 0.12137(19) 0.0303(5) Uani d 1 C
O4 -0.0466(2) 0.40482(19) 0.13279(17) 0.0458(4) Uani d 1 O
C21 0.3815(3) 0.2573(3) 0.0513(2) 0.0334(5) Uani d 1 C
O5 0.4721(2) 0.3171(2) 0.02361(17) 0.0497(5) Uani d 1 O

loop_
_atom_site_aniso_label
_atom_site_aniso_U_11
_atom_site_aniso_U_22
_atom_site_aniso_U_33
_atom_site_aniso_U_12
_atom_site_aniso_U_13
_atom_site_aniso_U_23
Fe1 0.02215(16) 0.02580(17) 0.02732(17) -0.00957(12) 0.00341(11) -0.00985(12)
C1 0.0320(11) 0.0354(12) 0.0320(12) -0.0128(9) 0.0047(9) -0.0049(10)
C2 0.0278(12) 0.0537(16) 0.0509(16) -0.0136(11) 0.0068(11) -0.0102(13)
C3 0.0338(12) 0.0475(15) 0.0482(15) -0.0089(11) -0.0069(11) -0.0037(12)
C4 0.0448(14) 0.0418(14) 0.0359(14) -0.0073(11) -0.0022(11) -0.0011(11)
C5 0.0396(12) 0.0330(12) 0.0314(12) -0.0108(10) 0.0083(10) -0.0062(9)
C6 0.0305(10) 0.0231(10) 0.0285(11) -0.0110(8) 0.0024(8) -0.0081(8)
C7 0.0274(10) 0.0288(10) 0.0277(10) -0.0139(8) 0.0067(8) -0.0127(9)
N1 0.0261(8) 0.0261(8) 0.0263(9) -0.0105(7) 0.0019(7) -0.0099(7)
C8 0.0311(11) 0.0341(11) 0.0293(11) -0.0118(9) 0.0064(9) -0.0132(9)
O1 0.0292(7) 0.0334(8) 0.0294(8) -0.0131(6) 0.0072(6) -0.0069(6)
O2 0.0296(8) 0.0547(10) 0.0379(9) -0.0176(7) 0.0112(7) -0.0134(8)
C9 0.0260(10) 0.0316(11) 0.0269(10) -0.0122(8) 0.0049(8) -0.0123(9)
C10 0.0255(10) 0.0300(10) 0.0311(11) -0.0086(8) 0.0059(8) -0.0152(9)
C11 0.0302(10) 0.0220(10) 0.0339(12) -0.0089(9) 0.0010(9) -0.0108(9)
C12 0.0253(10) 0.0259(10) 0.0304(11) -0.0120(8) -0.0005(8) -0.0094(9)
C13 0.0284(10) 0.0286(10) 0.0309(11) -0.0159(8) 0.0035(8) -0.0129(9)
C14 0.0294(11) 0.0296(11) 0.0337(12) -0.0133(9) 0.0039(9) -0.0095(9)
C15 0.0428(13) 0.0358(12) 0.0316(12) -0.0201(10) 0.0015(10) -0.0064(10)
C16 0.0475(13) 0.0454(14) 0.0372(13) -0.0291(11) 0.0141(11) -0.0152(11)
C17 0.0334(12) 0.0508(14) 0.0456(14) -0.0218(11) 0.0118(10) -0.0203(12)
C18 0.0283(11) 0.0368(12) 0.0364(12) -0.0138(9) 0.0023(9) -0.0112(10)
C19 0.0248(10) 0.0371(12) 0.0349(12) -0.0140(9) 0.0056(9) -0.0133(10)
O3 0.0373(9) 0.0608(11) 0.0349(9) -0.0193(8) -0.0041(7) -0.0088(8)
C20 0.0336(11) 0.0308(11) 0.0314(11) -0.0158(9) 0.0037(9) -0.0120(9)
O4 0.0400(9) 0.0380(9) 0.0608(11) -0.0064(8) 0.0106(8) -0.0265(8)
C21 0.0331(11) 0.0362(12) 0.0333(12) -0.0128(10) 0.0078(9) -0.0146(10)
O5 0.0501(10) 0.0653(12) 0.0552(11) -0.0406(9) 0.0213(9) -0.0275(9)

loop_
_atom_type_symbol
_atom_type_description
_atom_type_scat_dispersion_real
_atom_type_scat_dispersion_imag
_atom_type_scat_source
C C 0.0033 0.0016 'International Tables Vol C Tables 4.2.6.8 and 6.1.1.4'
H H 0.0000 0.0000 'International Tables Vol C Tables 4.2.6.8 and 6.1.1.4'
N N 0.0061 0.0033 'International Tables Vol C Tables 4.2.6.8 and 6.1.1.4'
O O 0.0106 0.0060 'International Tables Vol C Tables 4.2.6.8 and 6.1.1.4'
Fe Fe 0.3463 0.8444 'International Tables Vol C Tables 4.2.6.8 and 6.1.1.4'

loop_
_geom_angle_atom_site_label_1
_geom_angle_atom_site_label_2
_geom_angle_atom_site_label_3
_geom_angle
_geom_angle_publ_flag
C21 Fe1 C19 89.93(10) ?
C21 Fe1 C20 101.59(9) ?
C19 Fe1 C20 101.34(10) ?
C21 Fe1 C10 101.71(9) ?
C19 Fe1 C10 119.60(9) ?
C20 Fe1 C10 132.36(9) ?
C21 Fe1 C11 134.00(9) ?
C19 Fe1 C11 92.63(10) ?
C20 Fe1 C11 122.73(9) ?
C10 Fe1 C11 39.62(8) y
C21 Fe1 C9 92.07(9) ?
C19 Fe1 C9 159.59(9) ?
C20 Fe1 C9 98.14(9) ?
C10 Fe1 C9 40.23(8) y
C11 Fe1 C9 71.56(9) y
C21 Fe1 C12 171.24(9) ?
C19 Fe1 C12 94.32(9) ?
C20 Fe1 C12 85.09(8) ?
C10 Fe1 C12 69.54(8) y
C11 Fe1 C12 38.25(8) y
C9 Fe1 C12 81.29(8) y
C2 C1 C6 119.4(2) ?
C2 C1 H1 121.6(16) ?
C6 C1 H1 119.0(16) ?
C3 C2 C1 120.2(2) ?
C3 C2 H2 121.2(19) ?
C1 C2 H2 119(2) ?
C4 C3 C2 120.4(2) ?
C4 C3 H3 122.3(17) ?
C2 C3 H3 117.0(17) ?
C3 C4 C5 119.9(2) ?
C3 C4 H4 119.7(17) ?
C5 C4 H4 120.4(17) ?
C4 C5 C6 120.0(2) ?
C4 C5 H5 118.2(15) ?
C6 C5 H5 121.7(15) ?
C5 C6 C1 120.1(2) ?
C5 C6 C7 121.30(19) ?
C1 C6 C7 118.61(19) ?
N1 C7 O1 116.43(18) y
N1 C7 C6 127.05(18) ?
O1 C7 C6 116.52(17) ?
C7 N1 C9 105.78(16) y
O2 C8 O1 122.67(19) ?
O2 C8 C9 131.3(2) ?
O1 C8 C9 105.98(16) y
C8 O1 C7 105.23(15) y
N1 C9 C10 127.69(18) y
N1 C9 C8 106.43(17) y
C10 C9 C8 117.39(18) y
N1 C9 Fe1 112.47(13) ?
C10 C9 Fe1 66.47(12) ?
C8 C9 Fe1 122.40(14) ?
C11 C10 C9 120.95(19) y
C11 C10 Fe1 72.28(12) ?
C9 C10 Fe1 73.29(12) ?
C11 C10 H10 120.1(14) ?
C9 C10 H10 118.8(14) ?
Fe1 C10 H10 122.6(15) ?
C10 C11 C12 119.24(19) y
C10 C11 Fe1 68.10(12) ?
C12 C11 Fe1 75.61(12) ?
C10 C11 H11 117.8(15) ?
C12 C11 H11 122.6(15) ?
Fe1 C11 H11 122.1(15) ?
C11 C12 C13 124.06(19) y
C11 C12 Fe1 66.14(11) ?
C13 C12 Fe1 124.37(14) ?
C11 C12 H12 115.8(12) ?
C13 C12 H12 116.3(12) ?
Fe1 C12 H12 97.3(12) ?
C18 C13 C14 117.9(2) ?
C18 C13 C12 118.21(19) ?
C14 C13 C12 123.81(18) ?
C15 C14 C13 120.7(2) ?
C15 C14 H14 117.8(16) ?
C13 C14 H14 121.4(16) ?
C14 C15 C16 120.3(2) ?
C14 C15 H15 118.7(16) ?
C16 C15 H15 121.0(16) ?
C17 C16 C15 120.1(2) ?
C17 C16 H16 121.3(15) ?
C15 C16 H16 118.6(15) ?
C16 C17 C18 119.8(2) ?
C16 C17 H17 121.6(16) ?
C18 C17 H17 118.6(16) ?
C17 C18 C13 121.2(2) ?
C17 C18 H18 122.0(15) ?
C13 C18 H18 116.8(15) ?
O3 C19 Fe1 179.4(2) ?
O4 C20 Fe1 175.97(19) ?
O5 C21 Fe1 177.8(2) ?

loop_
_geom_bond_atom_site_label_1
_geom_bond_atom_site_label_2
_geom_bond_distance
_geom_bond_publ_flag
Fe1 C21 1.797(2) ?
Fe1 C19 1.798(2) ?
Fe1 C20 1.809(2) y
Fe1 C10 2.034(2) y
Fe1 C11 2.088(2) y
Fe1 C9 2.125(2) y
Fe1 C12 2.211(2) y
C1 C2 1.384(3) ?
C1 C6 1.394(3) ?
C1 H1 0.95(3) ?
C2 C3 1.383(4) ?
C2 H2 0.86(3) ?
C3 C4 1.379(4) ?
C3 H3 0.99(3) ?
C4 C5 1.381(3) ?
C4 H4 0.92(3) ?
C5 C6 1.388(3) ?
C5 H5 0.98(3) ?
C6 C7 1.463(3) y
C7 N1 1.275(3) y
C7 O1 1.394(2) y
N1 C9 1.432(2) y
C8 O2 1.199(2) y
C8 O1 1.385(3) y
C8 C9 1.482(3) y
C9 C10 1.433(3) y
C10 C11 1.398(3) y
C10 H10 0.88(2) ?
C11 C12 1.413(3) y
C11 H11 0.88(2) ?
C12 C13 1.470(3) ?
C12 H12 0.92(2) ?
C13 C18 1.395(3) ?
C13 C14 1.397(3) ?
C14 C15 1.382(3) ?
C14 H14 0.87(2) ?
C15 C16 1.383(3) ?
C15 H15 0.93(3) ?
C16 C17 1.377(4) ?
C16 H16 1.04(3) ?
C17 C18 1.386(3) ?
C17 H17 0.96(3) ?
C18 H18 0.91(3) ?
C19 O3 1.144(3) ?
C20 O4 1.135(3) ?
C21 O5 1.140(3) ?

loop_
_geom_hbond_atom_site_label_D
_geom_hbond_atom_site_label_H
_geom_hbond_atom_site_label_A
_geom_hbond_site_symmetry_A
_geom_hbond_distance_DH
_geom_hbond_distance_HA
_geom_hbond_distance_DA
_geom_hbond_angle_DHA
C4 H4 O2 2_564 0.92(3) 2.70(3) 3.520(3) 150(2)
C17 H17 O3 1_455 0.96(3) 2.67(3) 3.442(3) 138(2)
